data_4331767
loop_
_publ_author_name
'Withers, Jeffrey R.'
'Li, Dongfeng'
'Triplet, Jeremy'
'Ruschman, Chad'
'Parkin, Sean'
'Wang, Guangbin'
'Yee, Gordon T.'
'Holmes, Stephen M.'

_publ_section_title
;
 A Two-Dimensional Octacyanomolybdate(V)-Based Ferrimagnet:&#x00A0;
 {[MnII(DMF)4]3[MoV(CN)8]2}n
;
_journal_issue 11
_journal_name_full 'Inorganic Chemistry'
_journal_page_first 4307
_journal_page_last 4309
_journal_paper_doi 10.1021/ic0515251
_journal_volume 45
_journal_year 2006
_chemical_formula_sum 'C52 H84 Mn3 Mo2 N28 O12'
_chemical_formula_weight 1650.18
_chemical_name_systematic
; 
 ? 
;
_space_group_IT_number 14
_symmetry_cell_setting monoclinic
_symmetry_space_group_name_Hall '-P 2yn'
_symmetry_space_group_name_H-M 'P 1 21/n 1'
_atom_sites_solution_hydrogens geom
_atom_sites_solution_primary direct
_atom_sites_solution_secondary difmap
_audit_creation_method SHELXL-97
_cell_angle_alpha 90.00
_cell_angle_beta 101.4610(7)
_cell_angle_gamma 90.00
_cell_formula_units_Z 2
_cell_length_a 11.0070(2)
_cell_length_b 20.6240(3)
_cell_length_c 16.7760(3)
_cell_measurement_reflns_used 6952
_cell_measurement_temperature 90.0(2)
_cell_measurement_theta_max 25.35
_cell_measurement_theta_min 1.00
_cell_volume 3732.36(11)
_computing_cell_refinement 'SCALEPACK (Otwinowski & Minor, 1997)'
_computing_data_collection 'COLLECT (Nonius, 1998)'
_computing_data_reduction 'DENZO-SMN (Otwinowski & Minor, 1997)'
_computing_molecular_graphics 'XP in SHELXTL (Sheldrick, 1994)'
_computing_publication_material
; 
SHELX97-2 (Sheldrick, 1997) and local procedures 
;
_computing_structure_refinement 'SHELXL-97 (Sheldrick, 1997)'
_computing_structure_solution 'SHELXS-97 (Sheldrick, 1990)'
_diffrn_ambient_temperature 90.0(2)
_diffrn_detector_area_resol_mean 18
_diffrn_measured_fraction_theta_full 1.000
_diffrn_measured_fraction_theta_max 1.000
_diffrn_measurement_device_type 'Nonius KappaCCD diffractometer'
_diffrn_measurement_method '\w scans at fixed \c = 55\%'
_diffrn_radiation_monochromator graphite
_diffrn_radiation_source 'fine-focus sealed tube'
_diffrn_radiation_type MoK\a
_diffrn_radiation_wavelength 0.71073
_diffrn_reflns_av_R_equivalents 0.0395
_diffrn_reflns_av_sigmaI/netI 0.0600
_diffrn_reflns_limit_h_max 13
_diffrn_reflns_limit_h_min -13
_diffrn_reflns_limit_k_max 24
_diffrn_reflns_limit_k_min -24
_diffrn_reflns_limit_l_max 19
_diffrn_reflns_limit_l_min -19
_diffrn_reflns_number 12871
_diffrn_reflns_theta_full 25.00
_diffrn_reflns_theta_max 25.00
_diffrn_reflns_theta_min 1.58
_exptl_absorpt_coefficient_mu 0.892
_exptl_absorpt_correction_T_max 0.8778
_exptl_absorpt_correction_T_min 0.8417
_exptl_absorpt_correction_type multi-scan
_exptl_absorpt_process_details 'Scalepack (Otwinowski & Minor, 1997)'
_exptl_crystal_colour brown
_exptl_crystal_density_diffrn 1.468
_exptl_crystal_density_method 'not measured'
_exptl_crystal_description 'irregular block'
_exptl_crystal_F_000 1694
_exptl_crystal_size_max 0.20
_exptl_crystal_size_mid 0.18
_exptl_crystal_size_min 0.15
_refine_diff_density_max 0.812
_refine_diff_density_min -0.441
_refine_diff_density_rms 0.091
_refine_ls_extinction_expression Fc^*^=kFc[1+0.001xFc^2^\l^3^/sin(2\q)]^-1/4^
_refine_ls_extinction_method SHELXL
_refine_ls_goodness_of_fit_ref 1.490
_refine_ls_hydrogen_treatment constr
_refine_ls_matrix_type full
_refine_ls_number_parameters 469
_refine_ls_number_reflns 6571
_refine_ls_number_restraints 32
_refine_ls_restrained_S_all 1.489
_refine_ls_R_factor_all 0.0616
_refine_ls_R_factor_gt 0.0381
_refine_ls_shift/su_max 0.015
_refine_ls_shift/su_mean 0.000
_refine_ls_structure_factor_coef Fsqd
_refine_ls_weighting_details 'calc w=1/[\s^2^(Fo^2^)+(0.0447P)^2^+0.0000P] where P=(Fo^2^+2Fc^2^)/3'
_refine_ls_weighting_scheme calc
_refine_ls_wR_factor_gt 0.0829
_refine_ls_wR_factor_ref 0.0911
_reflns_number_gt 4926
_reflns_number_total 6571
_reflns_threshold_expression >2\s(I)
_cod_data_source_file ic0515251sup1.cif
_cod_data_source_block k03170
_cod_original_sg_symbol_H-M 'P 21/n'
_cod_database_code 4331767

loop_
_symmetry_equiv_pos_as_xyz
'x, y, z'
'-x+1/2, y+1/2, -z+1/2'
'-x, -y, -z'
'x-1/2, -y-1/2, z-1/2'

loop_
_atom_site_label
_atom_site_type_symbol
_atom_site_fract_x
_atom_site_fract_y
_atom_site_fract_z
_atom_site_U_iso_or_equiv
_atom_site_adp_type
_atom_site_occupancy
_atom_site_symmetry_multiplicity
_atom_site_calc_flag
_atom_site_refinement_flags
_atom_site_disorder_assembly
_atom_site_disorder_group
Mo1 Mo -0.14520(2) 0.205883(13) 0.164138(16) 0.01099(10) Uani 1 1 d . . .
C1 C -0.0672(3) 0.12266(16) 0.1138(2) 0.0164(8) Uani 1 1 d . . .
N1 N -0.0257(2) 0.07858(13) 0.08686(17) 0.0221(7) Uani 1 1 d . . .
C2 C -0.0141(3) 0.18913(14) 0.2765(2) 0.0139(7) Uani 1 1 d . . .
N2 N 0.0526(2) 0.17714(13) 0.33617(17) 0.0194(6) Uani 1 1 d . . .
C3 C -0.3050(3) 0.16247(15) 0.0868(2) 0.0172(8) Uani 1 1 d . . .
N3 N -0.3881(3) 0.13753(13) 0.04594(18) 0.0280(7) Uani 1 1 d . . .
C4 C -0.2095(3) 0.26760(15) 0.0600(2) 0.0154(7) Uani 1 1 d . . .
N4 N -0.2449(3) 0.30174(12) 0.00622(17) 0.0202(7) Uani 1 1 d . . .
C5 C -0.2899(3) 0.24551(14) 0.2203(2) 0.0144(7) Uani 1 1 d . . .
N5 N -0.3640(3) 0.26733(13) 0.25137(17) 0.0220(7) Uani 1 1 d . . .
C6 C -0.0930(3) 0.30287(16) 0.20771(19) 0.0147(7) Uani 1 1 d . . .
N6 N -0.0644(3) 0.35450(14) 0.22969(17) 0.0227(7) Uani 1 1 d . . .
C7 C 0.0265(3) 0.23255(15) 0.1281(2) 0.0181(8) Uani 1 1 d . . .
N7 N 0.1182(3) 0.24716(14) 0.11057(19) 0.0295(8) Uani 1 1 d . . .
C8 C -0.2066(3) 0.12420(15) 0.22724(19) 0.0153(7) Uani 1 1 d . . .
N8 N -0.2381(3) 0.08100(13) 0.26204(17) 0.0219(7) Uani 1 1 d . . .
Mn1 Mn 0.0000 0.0000 0.0000 0.01532(18) Uani 1 2 d S . .
O1A O -0.1501(2) -0.05086(10) 0.03851(13) 0.0169(5) Uani 1 1 d . . .
C1A C -0.2442(3) -0.02659(16) 0.05871(19) 0.0172(8) Uani 1 1 d . . .
H1A H -0.2539 0.0192 0.0553 0.021 Uiso 1 1 calc R . .
N1A N -0.3296(2) -0.06020(12) 0.08416(15) 0.0150(6) Uani 1 1 d . . .
C2A C -0.3228(3) -0.13091(14) 0.0899(2) 0.0213(8) Uani 1 1 d . . .
H2A1 H -0.2537 -0.1465 0.0662 0.032 Uiso 1 1 calc R . .
H2A2 H -0.4005 -0.1497 0.0602 0.032 Uiso 1 1 calc R . .
H2A3 H -0.3098 -0.1439 0.1472 0.032 Uiso 1 1 calc R . .
C3A C -0.4359(3) -0.02887(15) 0.1078(2) 0.0211(8) Uani 1 1 d . . .
H3A1 H -0.4274 0.0183 0.1044 0.032 Uiso 1 1 calc R . .
H3A2 H -0.4394 -0.0411 0.1637 0.032 Uiso 1 1 calc R . .
H3A3 H -0.5122 -0.0428 0.0711 0.032 Uiso 1 1 calc R . .
O1B O 0.1363(2) -0.05219(11) 0.08683(15) 0.0268(6) Uani 1 1 d D . .
C1B C 0.2056(5) -0.0958(2) 0.1212(3) 0.0238(14) Uani 0.723(5) 1 d PDU A 1
H1B H 0.2890 -0.0848 0.1442 0.029 Uiso 0.723(5) 1 calc PR A 1
N1B N 0.1707(9) -0.1564(8) 0.128(3) 0.021(5) Uani 0.723(5) 1 d PDU A 1
C2B C 0.0441(4) -0.1787(2) 0.0974(3) 0.0215(13) Uani 0.723(5) 1 d PDU A 1
H2B1 H -0.0065 -0.1423 0.0717 0.032 Uiso 0.723(5) 1 calc PR A 1
H2B2 H 0.0091 -0.1954 0.1427 0.032 Uiso 0.723(5) 1 calc PR A 1
H2B3 H 0.0446 -0.2131 0.0573 0.032 Uiso 0.723(5) 1 calc PR A 1
C3B C 0.2554(5) -0.2047(2) 0.1705(4) 0.0429(17) Uani 0.723(5) 1 d PDU A 1
H3B1 H 0.3397 -0.1870 0.1822 0.064 Uiso 0.723(5) 1 calc PR A 1
H3B2 H 0.2532 -0.2435 0.1364 0.064 Uiso 0.723(5) 1 calc PR A 1
H3B3 H 0.2306 -0.2163 0.2216 0.064 Uiso 0.723(5) 1 calc PR A 1
C1B' C 0.1022(12) -0.1134(5) 0.0933(7) 0.024(3) Uiso 0.277(5) 1 d PDU A 2
H1B' H 0.0198 -0.1254 0.0691 0.029 Uiso 0.277(5) 1 calc PR A 2
N1B' N 0.176(2) -0.158(2) 0.131(8) 0.012(13) Uiso 0.277(5) 1 d PDU A 2
C2B' C 0.1325(12) -0.2225(6) 0.1517(8) 0.030(4) Uiso 0.277(5) 1 d PDU A 2
H2B4 H 0.2028 -0.2480 0.1806 0.045 Uiso 0.277(5) 1 calc PR A 2
H2B5 H 0.0941 -0.2451 0.1016 0.045 Uiso 0.277(5) 1 calc PR A 2
H2B6 H 0.0713 -0.2173 0.1865 0.045 Uiso 0.277(5) 1 calc PR A 2
C3B' C 0.3091(11) -0.1462(6) 0.1521(8) 0.030(4) Uiso 0.277(5) 1 d PDU A 2
H3B4 H 0.3510 -0.1839 0.1806 0.046 Uiso 0.277(5) 1 calc PR A 2
H3B5 H 0.3252 -0.1080 0.1874 0.046 Uiso 0.277(5) 1 calc PR A 2
H3B6 H 0.3407 -0.1385 0.1022 0.046 Uiso 0.277(5) 1 calc PR A 2
Mn2 Mn 0.17370(4) 0.11517(2) 0.42975(3) 0.01480(14) Uani 1 1 d . . .
O1C O 0.0203(2) 0.11193(11) 0.49422(13) 0.0217(6) Uani 1 1 d . . .
C1C C -0.0879(3) 0.12893(16) 0.4616(2) 0.0214(8) Uani 1 1 d . . .
H1C H -0.1253 0.1082 0.4122 0.026 Uiso 1 1 calc R . .
N1C N -0.1524(3) 0.17292(13) 0.49056(17) 0.0215(7) Uani 1 1 d . . .
C2C C -0.0974(4) 0.20863(19) 0.5644(2) 0.0456(12) Uani 1 1 d . . .
H2C1 H -0.0266 0.1843 0.5947 0.068 Uiso 1 1 calc R . .
H2C2 H -0.1595 0.2143 0.5984 0.068 Uiso 1 1 calc R . .
H2C3 H -0.0693 0.2512 0.5495 0.068 Uiso 1 1 calc R . .
C3C C -0.2740(3) 0.19190(17) 0.4469(2) 0.0271(9) Uani 1 1 d . . .
H3C1 H -0.2989 0.1638 0.3993 0.041 Uiso 1 1 calc R . .
H3C2 H -0.2717 0.2370 0.4291 0.041 Uiso 1 1 calc R . .
H3C3 H -0.3340 0.1877 0.4827 0.041 Uiso 1 1 calc R . .
O1D O 0.3057(2) 0.05670(10) 0.51136(13) 0.0193(5) Uani 1 1 d . . .
C1D C 0.4135(3) 0.07344(16) 0.5415(2) 0.0217(8) Uani 1 1 d . . .
H1D H 0.4415 0.1138 0.5247 0.026 Uiso 1 1 calc R . .
N1D N 0.4916(3) 0.03956(13) 0.59481(17) 0.0228(7) Uani 1 1 d . . .
C2D C 0.6153(3) 0.06230(19) 0.6290(2) 0.0422(11) Uani 1 1 d . . .
H2D1 H 0.6284 0.1048 0.6058 0.063 Uiso 1 1 calc R . .
H2D2 H 0.6762 0.0314 0.6161 0.063 Uiso 1 1 calc R . .
H2D3 H 0.6251 0.0662 0.6881 0.063 Uiso 1 1 calc R . .
C3D C 0.4508(4) -0.0204(2) 0.6271(2) 0.0463(12) Uani 1 1 d . . .
H3D1 H 0.4446 -0.0139 0.6840 0.069 Uiso 1 1 calc R . .
H3D2 H 0.5108 -0.0548 0.6236 0.069 Uiso 1 1 calc R . .
H3D3 H 0.3695 -0.0327 0.5952 0.069 Uiso 1 1 calc R . .
O1E O 0.30137(19) 0.12061(10) 0.34646(13) 0.0176(5) Uani 1 1 d . . .
C1E C 0.2723(3) 0.10364(15) 0.2730(2) 0.0180(8) Uani 1 1 d . . .
H1E H 0.1980 0.0794 0.2569 0.022 Uiso 1 1 calc R . .
N1E N 0.3364(2) 0.11674(12) 0.21748(16) 0.0172(6) Uani 1 1 d . . .
C2E C 0.4476(3) 0.15671(18) 0.2349(2) 0.0287(9) Uani 1 1 d . . .
H2E1 H 0.4632 0.1702 0.2920 0.043 Uiso 1 1 calc R . .
H2E2 H 0.4360 0.1951 0.1998 0.043 Uiso 1 1 calc R . .
H2E3 H 0.5185 0.1317 0.2245 0.043 Uiso 1 1 calc R . .
C3E C 0.2936(3) 0.09788(17) 0.1330(2) 0.0252(9) Uani 1 1 d . . .
H3E1 H 0.2273 0.0657 0.1295 0.038 Uiso 1 1 calc R . .
H3E2 H 0.3628 0.0791 0.1119 0.038 Uiso 1 1 calc R . .
H3E3 H 0.2621 0.1361 0.1008 0.038 Uiso 1 1 calc R . .
O1F O 0.1026(2) 0.02736(10) 0.36629(13) 0.0183(5) Uani 1 1 d . . .
C1F C 0.0047(3) -0.00224(15) 0.3694(2) 0.0167(8) Uani 1 1 d . . .
H1F H -0.0350 0.0076 0.4133 0.020 Uiso 1 1 calc R . .
N1F N -0.0473(2) -0.04559(12) 0.31712(16) 0.0166(6) Uani 1 1 d . . .
C2F C 0.0071(4) -0.06186(19) 0.2471(2) 0.0401(11) Uani 1 1 d . . .
H2F1 H -0.0320 -0.0356 0.2003 0.060 Uiso 1 1 calc R . .
H2F2 H -0.0066 -0.1079 0.2340 0.060 Uiso 1 1 calc R . .
H2F3 H 0.0963 -0.0530 0.2599 0.060 Uiso 1 1 calc R . .
C3F C -0.1675(3) -0.07371(15) 0.3202(2) 0.0214(8) Uani 1 1 d . . .
H3F1 H -0.1909 -0.0620 0.3717 0.032 Uiso 1 1 calc R . .
H3F2 H -0.1628 -0.1210 0.3161 0.032 Uiso 1 1 calc R . .
H3F3 H -0.2298 -0.0570 0.2748 0.032 Uiso 1 1 calc R . .

loop_
_atom_site_aniso_label
_atom_site_aniso_U_11
_atom_site_aniso_U_22
_atom_site_aniso_U_33
_atom_site_aniso_U_23
_atom_site_aniso_U_13
_atom_site_aniso_U_12
Mo1 0.01109(17) 0.00976(16) 0.01193(16) 0.00014(12) 0.00180(11) 0.00067(12)
C1 0.0126(19) 0.019(2) 0.0188(19) -0.0023(16) 0.0047(15) -0.0045(15)
N1 0.0182(17) 0.0188(17) 0.0314(18) -0.0103(14) 0.0097(14) -0.0049(13)
C2 0.0113(18) 0.0116(18) 0.0192(19) -0.0016(15) 0.0038(15) -0.0010(14)
N2 0.0180(17) 0.0175(15) 0.0213(17) 0.0016(13) 0.0003(14) 0.0012(13)
C3 0.0160(19) 0.0146(19) 0.0210(19) 0.0033(15) 0.0034(16) -0.0001(15)
N3 0.0265(19) 0.0201(17) 0.0336(19) 0.0024(15) -0.0034(16) -0.0029(14)
C4 0.0110(18) 0.0141(18) 0.0197(19) -0.0035(16) 0.0000(15) -0.0060(14)
N4 0.0205(17) 0.0176(16) 0.0205(16) 0.0044(13) -0.0010(13) -0.0046(13)
C5 0.0148(19) 0.0068(17) 0.0210(19) 0.0017(14) 0.0024(15) -0.0032(14)
N5 0.0215(18) 0.0174(16) 0.0300(18) -0.0013(14) 0.0117(15) -0.0013(13)
C6 0.0124(18) 0.017(2) 0.0146(18) 0.0013(15) 0.0036(14) 0.0016(15)
N6 0.0213(17) 0.0219(18) 0.0264(17) -0.0034(14) 0.0084(14) -0.0028(14)
C7 0.023(2) 0.0104(17) 0.022(2) 0.0003(15) 0.0067(16) 0.0035(16)
N7 0.0234(19) 0.0245(18) 0.044(2) 0.0028(15) 0.0156(16) -0.0012(14)
C8 0.0128(18) 0.0136(19) 0.0177(19) -0.0034(15) -0.0012(15) 0.0023(14)
N8 0.0242(18) 0.0164(16) 0.0256(17) 0.0035(14) 0.0061(14) -0.0010(13)
Mn1 0.0150(4) 0.0111(4) 0.0215(4) -0.0039(3) 0.0079(3) -0.0008(3)
O1A 0.0159(13) 0.0156(12) 0.0212(13) -0.0009(10) 0.0081(10) 0.0004(10)
C1A 0.020(2) 0.0136(18) 0.0164(18) -0.0004(15) -0.0011(15) 0.0018(15)
N1A 0.0120(15) 0.0140(15) 0.0197(16) 0.0018(12) 0.0051(12) -0.0019(12)
C2A 0.021(2) 0.020(2) 0.024(2) 0.0035(16) 0.0064(16) 0.0002(15)
C3A 0.017(2) 0.0177(19) 0.030(2) 0.0029(16) 0.0084(16) 0.0043(15)
O1B 0.0218(15) 0.0223(14) 0.0379(16) 0.0141(12) 0.0096(12) 0.0057(11)
C1B 0.019(3) 0.035(3) 0.019(3) -0.012(2) 0.006(2) -0.005(2)
N1B 0.023(6) 0.014(5) 0.024(8) 0.000(2) 0.000(3) 0.005(2)
C2B 0.022(3) 0.022(3) 0.022(3) -0.003(2) 0.006(2) 0.001(2)
C3B 0.038(4) 0.026(3) 0.053(4) -0.007(3) -0.018(3) 0.013(3)
Mn2 0.0148(3) 0.0150(3) 0.0136(3) -0.0015(2) 0.0004(2) 0.0009(2)
O1C 0.0185(14) 0.0275(14) 0.0190(13) -0.0007(11) 0.0030(11) 0.0065(11)
C1C 0.025(2) 0.024(2) 0.0163(19) 0.0007(16) 0.0064(17) 0.0013(17)
N1C 0.0180(17) 0.0207(16) 0.0253(16) -0.0039(13) 0.0027(13) 0.0033(13)
C2C 0.037(3) 0.046(3) 0.048(3) -0.025(2) -0.005(2) 0.011(2)
C3C 0.020(2) 0.032(2) 0.030(2) 0.0016(17) 0.0043(17) 0.0045(16)
O1D 0.0166(14) 0.0206(13) 0.0200(13) 0.0015(10) 0.0018(11) 0.0028(10)
C1D 0.019(2) 0.020(2) 0.026(2) -0.0015(16) 0.0032(17) 0.0027(16)
N1D 0.0195(17) 0.0274(17) 0.0205(16) -0.0007(14) 0.0015(14) 0.0097(14)
C2D 0.026(2) 0.047(3) 0.047(3) -0.020(2) -0.008(2) 0.010(2)
C3D 0.034(3) 0.059(3) 0.048(3) 0.032(2) 0.016(2) 0.022(2)
O1E 0.0140(13) 0.0211(13) 0.0174(13) -0.0015(10) 0.0023(10) -0.0031(10)
C1E 0.0144(19) 0.0118(18) 0.026(2) -0.0009(16) 0.0002(16) -0.0005(14)
N1E 0.0167(16) 0.0188(16) 0.0161(16) 0.0000(12) 0.0035(13) -0.0017(12)
C2E 0.021(2) 0.038(2) 0.027(2) 0.0020(18) 0.0067(17) -0.0139(18)
C3E 0.027(2) 0.030(2) 0.020(2) -0.0061(17) 0.0076(17) -0.0001(17)
O1F 0.0144(13) 0.0193(13) 0.0216(13) -0.0041(10) 0.0046(11) -0.0047(10)
C1F 0.018(2) 0.0146(18) 0.0180(19) 0.0004(15) 0.0036(15) 0.0051(15)
N1F 0.0200(16) 0.0145(15) 0.0155(15) -0.0012(12) 0.0043(13) -0.0021(12)
C2F 0.050(3) 0.048(3) 0.028(2) -0.019(2) 0.021(2) -0.021(2)
C3F 0.021(2) 0.0157(19) 0.027(2) -0.0013(16) 0.0019(16) -0.0050(15)

loop_
_atom_type_symbol
_atom_type_description
_atom_type_scat_dispersion_real
_atom_type_scat_dispersion_imag
_atom_type_scat_source
C C 0.0033 0.0016 'International Tables Vol C Tables 4.2.6.8 and 6.1.1.4'
H H 0.0000 0.0000 'International Tables Vol C Tables 4.2.6.8 and 6.1.1.4'
O O 0.0106 0.0060 'International Tables Vol C Tables 4.2.6.8 and 6.1.1.4'
Mn Mn 0.3368 0.7283 'International Tables Vol C Tables 4.2.6.8 and 6.1.1.4'
N N 0.0061 0.0033 'International Tables Vol C Tables 4.2.6.8 and 6.1.1.4'
Mo Mo -1.6832 0.6857 'International Tables Vol C Tables 4.2.6.8 and 6.1.1.4'

loop_
_geom_angle_atom_site_label_1
_geom_angle_atom_site_label_2
_geom_angle_atom_site_label_3
_geom_angle
_geom_angle_site_symmetry_1
_geom_angle_site_symmetry_3
C3 Mo1 C2 141.25(11) . .
C3 Mo1 C4 70.26(11) . .
C2 Mo1 C4 148.50(12) . .
C3 Mo1 C1 77.05(12) . .
C2 Mo1 C1 88.02(12) . .
C4 Mo1 C1 104.10(12) . .
C3 Mo1 C5 80.59(12) . .
C2 Mo1 C5 95.87(12) . .
C4 Mo1 C5 88.73(12) . .
C1 Mo1 C5 148.45(11) . .
C3 Mo1 C7 126.06(12) . .
C2 Mo1 C7 79.37(12) . .
C4 Mo1 C7 77.84(12) . .
C1 Mo1 C7 69.94(11) . .
C5 Mo1 C7 141.57(12) . .
C3 Mo1 C6 135.58(12) . .
C2 Mo1 C6 76.54(11) . .
C4 Mo1 C6 75.61(11) . .
C1 Mo1 C6 139.85(11) . .
C5 Mo1 C6 70.94(11) . .
C7 Mo1 C6 70.87(11) . .
C3 Mo1 C8 71.09(12) . .
C2 Mo1 C8 70.67(11) . .
C4 Mo1 C8 140.13(12) . .
C1 Mo1 C8 76.14(11) . .
C5 Mo1 C8 75.71(11) . .
C7 Mo1 C8 135.03(12) . .
C6 Mo1 C8 129.78(11) . .
N1 C1 Mo1 179.7(3) . .
C1 N1 Mn1 160.4(3) . .
N2 C2 Mo1 176.4(3) . .
C2 N2 Mn2 157.3(3) . .
N3 C3 Mo1 177.9(3) . .
N4 C4 Mo1 178.0(3) . .
C4 N4 Mn2 163.9(3) . 4_565
N5 C5 Mo1 178.2(3) . .
N6 C6 Mo1 178.8(3) . .
N7 C7 Mo1 178.7(3) . .
N8 C8 Mo1 178.9(3) . .
O1B Mn1 O1B 180.0 3 .
O1B Mn1 O1A 91.51(8) 3 3
O1B Mn1 O1A 88.49(8) . 3
O1B Mn1 O1A 88.49(8) 3 .
O1B Mn1 O1A 91.51(8) . .
O1A Mn1 O1A 180.0 3 .
O1B Mn1 N1 85.26(10) 3 .
O1B Mn1 N1 94.74(10) . .
O1A Mn1 N1 92.66(9) 3 .
O1A Mn1 N1 87.34(9) . .
O1B Mn1 N1 94.74(10) 3 3
O1B Mn1 N1 85.26(10) . 3
O1A Mn1 N1 87.35(9) 3 3
O1A Mn1 N1 92.66(9) . 3
N1 Mn1 N1 180.0 . 3
C1A O1A Mn1 127.4(2) . .
O1A C1A N1A 124.2(3) . .
O1A C1A H1A 117.9 . .
N1A C1A H1A 117.9 . .
C1A N1A C3A 121.5(3) . .
C1A N1A C2A 121.3(3) . .
C3A N1A C2A 117.2(2) . .
N1A C2A H2A1 109.5 . .
N1A C2A H2A2 109.5 . .
H2A1 C2A H2A2 109.5 . .
N1A C2A H2A3 109.5 . .
H2A1 C2A H2A3 109.5 . .
H2A2 C2A H2A3 109.5 . .
N1A C3A H3A1 109.5 . .
N1A C3A H3A2 109.5 . .
H3A1 C3A H3A2 109.5 . .
N1A C3A H3A3 109.5 . .
H3A1 C3A H3A3 109.5 . .
H3A2 C3A H3A3 109.5 . .
C1B O1B C1B' 55.4(6) . .
C1B O1B Mn1 162.3(3) . .
C1B' O1B Mn1 111.1(6) . .
O1B C1B N1B 124.2(6) . .
O1B C1B H1B 117.9 . .
N1B C1B H1B 117.9 . .
C1B N1B C3B 121.5(9) . .
C1B N1B C2B 122.8(6) . .
C3B N1B C2B 115.6(5) . .
N1B' C1B' O1B 123.5(16) . .
N1B' C1B' H1B' 118.2 . .
O1B C1B' H1B' 118.3 . .
C1B' N1B' C3B' 119.6(16) . .
C1B' N1B' C2B' 123.1(14) . .
C3B' N1B' C2B' 117.3(13) . .
N1B' C2B' H2B4 109.6 . .
N1B' C2B' H2B5 109.4 . .
H2B4 C2B' H2B5 109.5 . .
N1B' C2B' H2B6 109.4 . .
H2B4 C2B' H2B6 109.5 . .
H2B5 C2B' H2B6 109.5 . .
N1B' C3B' H3B4 109.5 . .
N1B' C3B' H3B5 109.4 . .
H3B4 C3B' H3B5 109.5 . .
N1B' C3B' H3B6 109.5 . .
H3B4 C3B' H3B6 109.5 . .
H3B5 C3B' H3B6 109.5 . .
O1D Mn2 O1F 88.65(8) . .
O1D Mn2 O1E 89.82(8) . .
O1F Mn2 O1E 86.77(8) . .
O1D Mn2 O1C 99.11(8) . .
O1F Mn2 O1C 88.77(8) . .
O1E Mn2 O1C 169.92(8) . .
O1D Mn2 N4 85.47(9) . 4_666
O1F Mn2 N4 173.74(9) . 4_666
O1E Mn2 N4 95.37(9) . 4_666
O1C Mn2 N4 90.02(9) . 4_666
O1D Mn2 N2 173.54(9) . .
O1F Mn2 N2 91.49(9) . .
O1E Mn2 N2 83.74(9) . .
O1C Mn2 N2 87.34(9) . .
N4 Mn2 N2 94.59(10) 4_666 .
C1C O1C Mn2 122.4(2) . .
O1C C1C N1C 124.8(3) . .
O1C C1C H1C 117.6 . .
N1C C1C H1C 117.6 . .
C1C N1C C3C 121.2(3) . .
C1C N1C C2C 120.0(3) . .
C3C N1C C2C 118.5(3) . .
N1C C2C H2C1 109.5 . .
N1C C2C H2C2 109.5 . .
H2C1 C2C H2C2 109.5 . .
N1C C2C H2C3 109.5 . .
H2C1 C2C H2C3 109.5 . .
H2C2 C2C H2C3 109.5 . .
N1C C3C H3C1 109.5 . .
N1C C3C H3C2 109.5 . .
H3C1 C3C H3C2 109.5 . .
N1C C3C H3C3 109.5 . .
H3C1 C3C H3C3 109.5 . .
H3C2 C3C H3C3 109.5 . .
C1D O1D Mn2 124.9(2) . .
O1D C1D N1D 124.9(3) . .
O1D C1D H1D 117.5 . .
N1D C1D H1D 117.5 . .
C1D N1D C2D 122.4(3) . .
C1D N1D C3D 119.8(3) . .
C2D N1D C3D 117.6(3) . .
N1D C2D H2D1 109.5 . .
N1D C2D H2D2 109.5 . .
H2D1 C2D H2D2 109.5 . .
N1D C2D H2D3 109.5 . .
H2D1 C2D H2D3 109.5 . .
H2D2 C2D H2D3 109.5 . .
N1D C3D H3D1 109.5 . .
N1D C3D H3D2 109.5 . .
H3D1 C3D H3D2 109.5 . .
N1D C3D H3D3 109.5 . .
H3D1 C3D H3D3 109.5 . .
H3D2 C3D H3D3 109.5 . .
C1E O1E Mn2 122.9(2) . .
O1E C1E N1E 125.0(3) . .
O1E C1E H1E 117.5 . .
N1E C1E H1E 117.5 . .
C1E N1E C3E 121.7(3) . .
C1E N1E C2E 121.8(3) . .
C3E N1E C2E 116.3(3) . .
N1E C2E H2E1 109.5 . .
N1E C2E H2E2 109.5 . .
H2E1 C2E H2E2 109.5 . .
N1E C2E H2E3 109.5 . .
H2E1 C2E H2E3 109.5 . .
H2E2 C2E H2E3 109.5 . .
N1E C3E H3E1 109.5 . .
N1E C3E H3E2 109.5 . .
H3E1 C3E H3E2 109.5 . .
N1E C3E H3E3 109.5 . .
H3E1 C3E H3E3 109.5 . .
H3E2 C3E H3E3 109.5 . .
C1F O1F Mn2 128.2(2) . .
O1F C1F N1F 125.1(3) . .
O1F C1F H1F 117.4 . .
N1F C1F H1F 117.4 . .
C1F N1F C3F 122.1(3) . .
C1F N1F C2F 120.2(3) . .
C3F N1F C2F 117.3(3) . .
N1F C2F H2F1 109.5 . .
N1F C2F H2F2 109.5 . .
H2F1 C2F H2F2 109.5 . .
N1F C2F H2F3 109.5 . .
H2F1 C2F H2F3 109.5 . .
H2F2 C2F H2F3 109.5 . .
N1F C3F H3F1 109.5 . .
N1F C3F H3F2 109.5 . .
H3F1 C3F H3F2 109.5 . .
N1F C3F H3F3 109.5 . .
H3F1 C3F H3F3 109.5 . .
H3F2 C3F H3F3 109.5 . .

loop_
_geom_bond_atom_site_label_1
_geom_bond_atom_site_label_2
_geom_bond_distance
_geom_bond_site_symmetry_2
Mo1 C3 2.161(3) .
Mo1 C2 2.162(3) .
Mo1 C4 2.163(3) .
Mo1 C1 2.164(3) .
Mo1 C5 2.165(3) .
Mo1 C7 2.166(3) .
Mo1 C6 2.168(3) .
Mo1 C8 2.168(3) .
C1 N1 1.150(4) .
N1 Mn1 2.235(3) .
C2 N2 1.144(4) .
N2 Mn2 2.246(3) .
C3 N3 1.150(4) .
C4 N4 1.150(4) .
N4 Mn2 2.220(3) 4_565
C5 N5 1.144(4) .
C6 N6 1.150(4) .
C7 N7 1.147(4) .
C8 N8 1.155(4) .
Mn1 O1B 2.159(2) 3
Mn1 O1B 2.159(2) .
Mn1 O1A 2.161(2) 3
Mn1 O1A 2.162(2) .
Mn1 N1 2.235(3) 3
O1A C1A 1.256(4) .
C1A N1A 1.306(4) .
C1A H1A 0.9500 .
N1A C3A 1.459(4) .
N1A C2A 1.462(4) .
C2A H2A1 0.9800 .
C2A H2A2 0.9800 .
C2A H2A3 0.9800 .
C3A H3A1 0.9800 .
C3A H3A2 0.9800 .
C3A H3A3 0.9800 .
O1B C1B 1.245(5) .
O1B C1B' 1.327(11) .
C1B N1B 1.319(9) .
C1B H1B 0.9500 .
N1B C3B 1.451(8) .
N1B C2B 1.460(10) .
C2B H2B1 0.9800 .
C2B H2B2 0.9800 .
C2B H2B3 0.9800 .
C3B H3B1 0.9800 .
C3B H3B2 0.9800 .
C3B H3B3 0.9800 .
C1B' N1B' 1.312(17) .
C1B' H1B' 0.9500 .
N1B' C3B' 1.455(16) .
N1B' C2B' 1.475(16) .
C2B' H2B4 0.9800 .
C2B' H2B5 0.9800 .
C2B' H2B6 0.9800 .
C3B' H3B4 0.9800 .
C3B' H3B5 0.9800 .
C3B' H3B6 0.9800 .
Mn2 O1D 2.156(2) .
Mn2 O1F 2.167(2) .
Mn2 O1E 2.172(2) .
Mn2 O1C 2.180(2) .
Mn2 N4 2.220(3) 4_666
O1C C1C 1.257(4) .
C1C N1C 1.304(4) .
C1C H1C 0.9500 .
N1C C3C 1.447(4) .
N1C C2C 1.465(4) .
C2C H2C1 0.9800 .
C2C H2C2 0.9800 .
C2C H2C3 0.9800 .
C3C H3C1 0.9800 .
C3C H3C2 0.9800 .
C3C H3C3 0.9800 .
O1D C1D 1.243(4) .
C1D N1D 1.312(4) .
C1D H1D 0.9500 .
N1D C2D 1.447(4) .
N1D C3D 1.455(4) .
C2D H2D1 0.9800 .
C2D H2D2 0.9800 .
C2D H2D3 0.9800 .
C3D H3D1 0.9800 .
C3D H3D2 0.9800 .
C3D H3D3 0.9800 .
O1E C1E 1.259(4) .
C1E N1E 1.304(4) .
C1E H1E 0.9500 .
N1E C3E 1.454(4) .
N1E C2E 1.457(4) .
C2E H2E1 0.9800 .
C2E H2E2 0.9800 .
C2E H2E3 0.9800 .
C3E H3E1 0.9800 .
C3E H3E2 0.9800 .
C3E H3E3 0.9800 .
O1F C1F 1.249(4) .
C1F N1F 1.302(4) .
C1F H1F 0.9500 .
N1F C3F 1.455(4) .
N1F C2F 1.460(4) .
C2F H2F1 0.9800 .
C2F H2F2 0.9800 .
C2F H2F3 0.9800 .
C3F H3F1 0.9800 .
C3F H3F2 0.9800 .
C3F H3F3 0.9800 .

loop_
_geom_torsion_atom_site_label_1
_geom_torsion_atom_site_label_2
_geom_torsion_atom_site_label_3
_geom_torsion_atom_site_label_4
_geom_torsion
_geom_torsion_site_symmetry_1
_geom_torsion_site_symmetry_4
C3 Mo1 C1 N1 83(100) . .
C2 Mo1 C1 N1 -133(100) . .
C4 Mo1 C1 N1 17(100) . .
C5 Mo1 C1 N1 129(100) . .
C7 Mo1 C1 N1 -54(100) . .
C6 Mo1 C1 N1 -67(100) . .
C8 Mo1 C1 N1 156(100) . .
Mo1 C1 N1 Mn1 -54(100) . .
C3 Mo1 C2 N2 7(5) . .
C4 Mo1 C2 N2 -174(4) . .
C1 Mo1 C2 N2 -60(5) . .
C5 Mo1 C2 N2 89(5) . .
C7 Mo1 C2 N2 -130(5) . .
C6 Mo1 C2 N2 158(5) . .
C8 Mo1 C2 N2 16(5) . .
Mo1 C2 N2 Mn2 34(5) . .
C2 Mo1 C3 N3 -43(8) . .
C4 Mo1 C3 N3 137(8) . .
C1 Mo1 C3 N3 27(8) . .
C5 Mo1 C3 N3 -131(8) . .
C7 Mo1 C3 N3 80(8) . .
C6 Mo1 C3 N3 179(100) . .
C8 Mo1 C3 N3 -53(8) . .
C3 Mo1 C4 N4 110(8) . .
C2 Mo1 C4 N4 -70(8) . .
C1 Mo1 C4 N4 -180(100) . .
C5 Mo1 C4 N4 29(8) . .
C7 Mo1 C4 N4 -114(8) . .
C6 Mo1 C4 N4 -41(8) . .
C8 Mo1 C4 N4 95(8) . .
Mo1 C4 N4 Mn2 2(9) . 4_565
C3 Mo1 C5 N5 -178(100) . .
C2 Mo1 C5 N5 41(9) . .
C4 Mo1 C5 N5 -108(9) . .
C1 Mo1 C5 N5 136(9) . .
C7 Mo1 C5 N5 -40(9) . .
C6 Mo1 C5 N5 -33(9) . .
C8 Mo1 C5 N5 109(9) . .
C3 Mo1 C6 N6 -91(15) . .
C2 Mo1 C6 N6 115(15) . .
C4 Mo1 C6 N6 -51(15) . .
C1 Mo1 C6 N6 44(15) . .
C5 Mo1 C6 N6 -144(15) . .
C7 Mo1 C6 N6 31(15) . .
C8 Mo1 C6 N6 165(15) . .
C3 Mo1 C7 N7 177(100) . .
C2 Mo1 C7 N7 -36(13) . .
C4 Mo1 C7 N7 122(13) . .
C1 Mo1 C7 N7 -127(13) . .
C5 Mo1 C7 N7 50(13) . .
C6 Mo1 C7 N7 44(13) . .
C8 Mo1 C7 N7 -84(13) . .
C3 Mo1 C8 N8 -169(100) . .
C2 Mo1 C8 N8 18(15) . .
C4 Mo1 C8 N8 -154(15) . .
C1 Mo1 C8 N8 111(15) . .
C5 Mo1 C8 N8 -84(15) . .
C7 Mo1 C8 N8 69(15) . .
C6 Mo1 C8 N8 -34(15) . .
C1 N1 Mn1 O1B 12.0(7) . 3
C1 N1 Mn1 O1B -168.0(7) . .
C1 N1 Mn1 O1A 103.3(7) . 3
C1 N1 Mn1 O1A -76.7(7) . .
C1 N1 Mn1 N1 -53.0(18) . 3
O1B Mn1 O1A C1A -51.0(3) 3 .
O1B Mn1 O1A C1A 129.0(3) . .
O1A Mn1 O1A C1A 13.0(13) 3 .
N1 Mn1 O1A C1A 34.4(3) . .
N1 Mn1 O1A C1A -145.6(3) 3 .
Mn1 O1A C1A N1A -177.5(2) . .
O1A C1A N1A C3A 179.1(3) . .
O1A C1A N1A C2A -1.1(5) . .
O1B Mn1 O1B C1B 36.4(10) 3 .
O1A Mn1 O1B C1B -105.3(9) 3 .
O1A Mn1 O1B C1B 74.7(9) . .
N1 Mn1 O1B C1B 162.2(9) . .
N1 Mn1 O1B C1B -17.8(9) 3 .
O1B Mn1 O1B C1B' -0.8(9) 3 .
O1A Mn1 O1B C1B' -142.5(6) 3 .
O1A Mn1 O1B C1B' 37.5(6) . .
N1 Mn1 O1B C1B' 124.9(6) . .
N1 Mn1 O1B C1B' -55.1(6) 3 .
C1B' O1B C1B N1B -1(3) . .
Mn1 O1B C1B N1B -44(3) . .
O1B C1B N1B C3B -179(2) . .
O1B C1B N1B C2B -2(6) . .
C1B O1B C1B' N1B' 1(7) . .
Mn1 O1B C1B' N1B' 169(7) . .
O1B C1B' N1B' C3B' -15(14) . .
O1B C1B' N1B' C2B' 168(6) . .
C2 N2 Mn2 O1D 81.3(11) . .
C2 N2 Mn2 O1F -9.9(7) . .
C2 N2 Mn2 O1E 76.7(7) . .
C2 N2 Mn2 O1C -98.6(7) . .
C2 N2 Mn2 N4 171.6(7) . 4_666
O1D Mn2 O1C C1C -165.6(2) . .
O1F Mn2 O1C C1C -77.2(3) . .
O1E Mn2 O1C C1C -13.4(6) . .
N4 Mn2 O1C C1C 109.0(3) 4_666 .
N2 Mn2 O1C C1C 14.4(3) . .
Mn2 O1C C1C N1C -124.3(3) . .
O1C C1C N1C C3C 176.8(3) . .
O1C C1C N1C C2C 2.8(5) . .
O1F Mn2 O1D C1D 144.5(2) . .
O1E Mn2 O1D C1D 57.7(2) . .
O1C Mn2 O1D C1D -127.0(2) . .
N4 Mn2 O1D C1D -37.7(3) 4_666 .
N2 Mn2 O1D C1D 53.1(9) . .
Mn2 O1D C1D N1D 175.8(2) . .
O1D C1D N1D C2D -178.7(3) . .
O1D C1D N1D C3D -4.4(5) . .
O1D Mn2 O1E C1E 124.5(2) . .
O1F Mn2 O1E C1E 35.9(2) . .
O1C Mn2 O1E C1E -28.0(6) . .
N4 Mn2 O1E C1E -150.0(2) 4_666 .
N2 Mn2 O1E C1E -56.0(2) . .
Mn2 O1E C1E N1E 166.8(2) . .
O1E C1E N1E C3E -177.2(3) . .
O1E C1E N1E C2E -3.7(5) . .
O1D Mn2 O1F C1F 104.2(3) . .
O1E Mn2 O1F C1F -165.9(3) . .
O1C Mn2 O1F C1F 5.1(3) . .
N4 Mn2 O1F C1F 84.0(9) 4_666 .
N2 Mn2 O1F C1F -82.2(3) . .
Mn2 O1F C1F N1F 163.5(2) . .
O1F C1F N1F C3F -174.1(3) . .
O1F C1F N1F C2F -1.6(5) . .
